data_2020322
loop_
_publ_author_name
'Khosa, Muhammad Kaleem'
'Wood, Paul T.'
'Humphrey, Simon M.'
'Harrison, William T. A.'

_publ_section_title
;
 An unusual coordination polymer containing Cu^+^ ions and featuring
 possible Cu&#x00B7;&#x00B7;&#x00B7;Cu `cuprophilic' interactions:
 poly[di-\m-chlorido-(\m~4~-3,5-diaminobenzoato-\k^4^<i>O</i>:<i>O</i>':<i>N</i>:<i>N</i>')tricopper(I)(3
 <i>Cu</i>---<i>Cu</i>)]
;
_journal_coeditor_code SK3607
_journal_issue 1
_journal_name_full 'Acta Crystallographica Section C'
_journal_page_first 63
_journal_page_last 67
_journal_paper_doi 10.1107/S205322961502330X
_journal_volume 72
_journal_year 2016
_chemical_formula_iupac '[Cu3 (C7 H7 CN2 O2) Cl2]'
_chemical_formula_moiety 'C7 H7 Cl2 Cu3 N2 O2'
_chemical_formula_sum 'C7 H7 Cl2 Cu3 N2 O2'
_chemical_formula_weight 412.67
_chemical_name_systematic
'Poly[di-\m-chlorido-(\m-3,5-diaminobenzoato-\k^2^<i>O</i>:<i>O</i>')tricopper(I)(3 <i>Cu</i>---<i>Cu</i>)]'
_space_group_crystal_system monoclinic
_space_group_IT_number 14
_space_group_name_Hall '-P 2yn'
_space_group_name_H-M_alt 'P 1 21/n 1'
_symmetry_space_group_name_Hall '-P 2yn'
_symmetry_space_group_name_H-M 'P 1 21/n 1'
_atom_sites_solution_hydrogens geom
_audit_creation_method SHELXL-2014/7
_cell_angle_alpha 90
_cell_angle_beta 104.8395(7)
_cell_angle_gamma 90
_cell_formula_units_Z 12
_cell_length_a 14.4127(2)
_cell_length_b 10.8942(2)
_cell_length_c 20.2348(4)
_cell_measurement_reflns_used 23785
_cell_measurement_temperature 180(2)
_cell_measurement_theta_max 30.0
_cell_measurement_theta_min 1.0
_cell_volume 3071.20(9)
_computing_cell_refinement
;
SAINT (Bruker, 2004)
;
_computing_data_collection
;
APEX2 (Bruker, 2004)
;
_computing_data_reduction
;
SAINT (Bruker, 2004)
;
_computing_molecular_graphics
;
ORTEP-3 for Windows (Farrugia, 2012) and ATOMS (Dowty, 2004)
;
_computing_publication_material
;
SHELXL2014 (Sheldrick, 2015)
;
_computing_structure_refinement
;
SHELXL2014 (Sheldrick, 2015)
;
_computing_structure_solution
;
SHELXS97 (Sheldrick, 2008)
;
_diffrn_ambient_temperature 180(2)
_diffrn_measured_fraction_theta_full 0.992
_diffrn_measured_fraction_theta_max 0.991
_diffrn_measurement_device_type 'Bruker APEXII CCD'
_diffrn_measurement_method \w
_diffrn_radiation_type MoK\a
_diffrn_radiation_wavelength 0.71073
_diffrn_reflns_av_R_equivalents 0.0686
_diffrn_reflns_limit_h_max 17
_diffrn_reflns_limit_h_min -17
_diffrn_reflns_limit_k_max 13
_diffrn_reflns_limit_k_min -12
_diffrn_reflns_limit_l_max 24
_diffrn_reflns_limit_l_min -22
_diffrn_reflns_number 16907
_diffrn_reflns_theta_full 25.242
_diffrn_reflns_theta_max 25.999
_diffrn_reflns_theta_min 2.082
_exptl_absorpt_coefficient_mu 6.676
_exptl_absorpt_correction_T_max 0.4550
_exptl_absorpt_correction_T_min 0.1805
_exptl_absorpt_correction_type multi-scan
_exptl_absorpt_process_details
;
(SADABS; Bruker, 2004)
;
_exptl_crystal_colour colourless
_exptl_crystal_density_diffrn 2.677
_exptl_crystal_description block
_exptl_crystal_F_000 2400
_exptl_crystal_size_max 0.390
_exptl_crystal_size_mid 0.160
_exptl_crystal_size_min 0.140
_refine_diff_density_max 3.395
_refine_diff_density_min -2.714
_refine_ls_extinction_method none
_refine_ls_goodness_of_fit_ref 1.036
_refine_ls_hydrogen_treatment constr
_refine_ls_matrix_type full
_refine_ls_number_parameters 436
_refine_ls_number_reflns 5987
_refine_ls_number_restraints 0
_refine_ls_restrained_S_all 1.036
_refine_ls_R_factor_all 0.0813
_refine_ls_R_factor_gt 0.0688
_refine_ls_shift/su_max 0.001
_refine_ls_shift/su_mean 0.000
_refine_ls_structure_factor_coef Fsqd
_refine_ls_weighting_details 'w=1/[\s^2^(Fo^2^)+(0.1163P)^2^+23.2868P] where P=(Fo^2^+2Fc^2^)/3'
_refine_ls_weighting_scheme calc
_refine_ls_wR_factor_gt 0.1868
_refine_ls_wR_factor_ref 0.2024
_reflns_number_gt 4798
_reflns_number_total 5987
_reflns_threshold_expression 'I > 2\s(I)'
_cod_data_source_file sk3607sup1.cif
_cod_data_source_block I
_cod_depositor_comments
;Adding full bibliography for 2020322.cif.

 Adding full bibliography for 2020322.cif.
;
_cod_database_code 2020322
_cod_database_fobs_code 2020322
_shelx_space_group_comment
;
The symmetry employed for this shelxl refinement is uniquely defined
by the following loop, which should always be used as a source of
symmetry information in preference to the above space-group names.
They are only intended as comments.
;

loop_
_space_group_symop_operation_xyz
'x, y, z'
'-x+1/2, y+1/2, -z+1/2'
'-x, -y, -z'
'x-1/2, -y-1/2, z-1/2'

loop_
_atom_site_type_symbol
_atom_site_label
_atom_site_fract_x
_atom_site_fract_y
_atom_site_fract_z
_atom_site_U_iso_or_equiv
_atom_site_adp_type
_atom_site_calc_flag
_atom_site_occupancy
Cu Cu1 0.46131(6) -0.15788(7) 0.11250(4) 0.0217(2) Uani d 1
Cu Cu2 0.37595(6) -0.15297(7) 0.21918(5) 0.0228(2) Uani d 1
Cu Cu3 0.26100(8) 0.15557(9) 0.44481(5) 0.0351(3) Uani d 1
Cu Cu4 0.25123(7) 0.12385(8) 0.57694(5) 0.0286(3) Uani d 1
Cu Cu5 0.08697(7) -0.14980(8) 0.77262(5) 0.0325(3) Uani d 1
Cu Cu6 0.08418(7) -0.12935(8) 0.90781(5) 0.0275(3) Uani d 1
Cu Cu7 0.5000 0.0000 0.0000 0.0177(3) Uani d 1
Cu Cu8 0.32887(5) -0.00559(7) 0.33262(4) 0.0199(2) Uani d 1
Cu Cu9 0.17070(5) 0.00558(7) 0.67278(4) 0.0206(2) Uani d 1
Cu Cu10 0.0000 0.0000 1.0000 0.0205(3) Uani d 1
C C1 0.4207(4) 0.2083(6) 0.1627(3) 0.0097(12) Uani d 1
C C2 0.4815(4) 0.2722(5) 0.1312(3) 0.0104(11) Uani d 1
H H2 0.5227 0.2291 0.1094 0.013 Uiso calc 1
C C3 0.4813(4) 0.3997(5) 0.1322(3) 0.0106(11) Uani d 1
C C4 0.4220(4) 0.4639(6) 0.1635(3) 0.0113(12) Uani d 1
H H4 0.4218 0.5511 0.1634 0.014 Uiso calc 1
C C5 0.3622(4) 0.3990(5) 0.1954(3) 0.0107(11) Uani d 1
C C6 0.3601(4) 0.2720(5) 0.1953(3) 0.0096(11) Uani d 1
H H6 0.3185 0.2288 0.2168 0.012 Uiso calc 1
C C7 0.4201(4) 0.0721(6) 0.1633(3) 0.0110(12) Uani d 1
N N1 0.5492(4) 0.4670(5) 0.1044(3) 0.0145(10) Uani d 1
H H1A 0.5233 0.5407 0.0883 0.017 Uiso calc 1
H H1B 0.5606 0.4243 0.0686 0.017 Uiso calc 1
N N2 0.2977(4) 0.4666(5) 0.2273(3) 0.0147(11) Uani d 1
H H2A 0.3248 0.5405 0.2419 0.018 Uiso calc 1
H H2B 0.2915 0.4243 0.2647 0.018 Uiso calc 1
C C8 0.2549(4) -0.2226(5) 0.4944(3) 0.0092(11) Uani d 1
C C9 0.3132(4) -0.2847(5) 0.4599(3) 0.0104(11) Uani d 1
H H9 0.3537 -0.2406 0.4379 0.013 Uiso calc 1
C C10 0.3110(4) -0.4128(5) 0.4583(3) 0.0106(11) Uani d 1
C C11 0.2500(4) -0.4779(5) 0.4887(3) 0.0109(11) Uani d 1
H H11 0.2471 -0.5649 0.4857 0.013 Uiso calc 1
C C12 0.1938(4) -0.4154(5) 0.5231(3) 0.0095(11) Uani d 1
C C13 0.1960(4) -0.2881(5) 0.5268(3) 0.0112(11) Uani d 1
H H13 0.1577 -0.2459 0.5514 0.013 Uiso calc 1
C C14 0.2570(4) -0.0856(5) 0.4979(3) 0.0099(11) Uani d 1
N N3 0.3797(4) -0.4791(5) 0.4304(3) 0.0142(11) Uani d 1
H H3A 0.3906 -0.4368 0.3943 0.017 Uiso calc 1
H H3B 0.3554 -0.5539 0.4152 0.017 Uiso calc 1
N N4 0.1299(4) -0.4819(5) 0.5553(3) 0.0134(10) Uani d 1
H H4A 0.1282 -0.4423 0.5946 0.016 Uiso calc 1
H H4B 0.1548 -0.5580 0.5670 0.016 Uiso calc 1
C C15 0.0841(3) 0.2246(6) 0.8298(3) 0.0093(12) Uani d 1
C C16 0.1397(4) 0.2878(5) 0.7943(3) 0.0093(11) Uani d 1
H H16 0.1787 0.2441 0.7710 0.011 Uiso calc 1
C C17 0.1380(4) 0.4154(5) 0.7931(3) 0.0106(11) Uani d 1
C C18 0.0782(4) 0.4802(6) 0.8243(3) 0.0100(12) Uani d 1
H H18 0.0752 0.5672 0.8217 0.012 Uiso calc 1
C C19 0.0224(4) 0.4157(5) 0.8595(3) 0.0101(11) Uani d 1
C C20 0.0262(4) 0.2895(5) 0.8635(3) 0.0102(11) Uani d 1
H H20 -0.0103 0.2467 0.8891 0.012 Uiso calc 1
C C21 0.0866(3) 0.0876(6) 0.8327(3) 0.0089(12) Uani d 1
N N5 0.2042(4) 0.4809(5) 0.7630(3) 0.0146(11) Uani d 1
H H5A 0.1786 0.5553 0.7479 0.018 Uiso calc 1
H H5B 0.2121 0.4382 0.7262 0.018 Uiso calc 1
N N6 -0.0426(4) 0.4826(5) 0.8907(3) 0.0142(11) Uani d 1
H H6A -0.0168 0.5576 0.9039 0.017 Uiso calc 1
H H6B -0.0469 0.4417 0.9290 0.017 Uiso calc 1
O O1 0.4743(3) 0.0166(4) 0.1325(2) 0.0180(10) Uani d 1
O O2 0.3656(3) 0.0181(4) 0.1938(2) 0.0206(10) Uani d 1
O O3 0.2921(4) -0.0264(4) 0.4563(2) 0.0199(10) Uani d 1
O O4 0.2252(4) -0.0391(4) 0.5446(2) 0.0216(10) Uani d 1
O O5 0.1191(3) 0.0303(4) 0.7893(2) 0.0167(9) Uani d 1
O O6 0.0561(3) 0.0371(4) 0.8790(2) 0.0172(9) Uani d 1
Cl Cl1 0.39320(11) -0.29137(15) 0.03396(8) 0.0225(4) Uani d 1
Cl Cl2 0.43913(10) -0.29010(13) 0.29733(8) 0.0172(3) Uani d 1
Cl Cl3 0.27191(12) 0.25776(14) 0.34882(8) 0.0214(4) Uani d 1
Cl Cl4 0.26239(11) 0.28564(14) 0.63859(8) 0.0202(4) Uani d 1
Cl Cl5 0.10718(11) -0.25623(14) 0.68104(7) 0.0186(3) Uani d 1
Cl Cl6 0.08403(13) -0.28007(15) 0.97701(8) 0.0267(4) Uani d 1

loop_
_atom_site_aniso_label
_atom_site_aniso_U_11
_atom_site_aniso_U_22
_atom_site_aniso_U_33
_atom_site_aniso_U_12
_atom_site_aniso_U_13
_atom_site_aniso_U_23
Cu1 0.0264(5) 0.0164(4) 0.0250(5) -0.0048(3) 0.0116(4) -0.0076(3)
Cu2 0.0257(5) 0.0185(4) 0.0285(5) 0.0069(3) 0.0145(4) 0.0101(3)
Cu3 0.0522(7) 0.0215(5) 0.0343(6) 0.0021(4) 0.0159(5) 0.0124(4)
Cu4 0.0384(6) 0.0200(5) 0.0280(5) -0.0033(4) 0.0099(4) -0.0105(4)
Cu5 0.0354(6) 0.0252(5) 0.0399(6) -0.0039(4) 0.0151(5) -0.0167(4)
Cu6 0.0326(5) 0.0203(5) 0.0271(5) -0.0019(4) 0.0027(4) 0.0122(4)
Cu7 0.0091(6) 0.0185(6) 0.0275(6) 0.0053(4) 0.0085(5) 0.0021(5)
Cu8 0.0108(5) 0.0220(5) 0.0294(5) -0.0067(3) 0.0096(4) -0.0035(3)
Cu9 0.0117(5) 0.0254(5) 0.0267(5) 0.0080(3) 0.0084(4) 0.0065(3)
Cu10 0.0109(6) 0.0262(6) 0.0254(6) -0.0074(4) 0.0066(5) -0.0058(5)
C1 0.007(3) 0.011(3) 0.008(3) 0.0022(19) -0.002(2) 0.000(2)
C2 0.005(2) 0.017(3) 0.009(3) 0.001(2) 0.001(2) 0.000(2)
C3 0.008(3) 0.013(3) 0.010(3) -0.004(2) 0.000(2) 0.001(2)
C4 0.009(3) 0.013(3) 0.012(3) -0.004(2) 0.002(2) 0.000(2)
C5 0.006(3) 0.014(3) 0.009(3) 0.000(2) -0.003(2) -0.004(2)
C6 0.007(3) 0.013(3) 0.008(3) -0.005(2) 0.001(2) -0.003(2)
C7 0.009(3) 0.013(3) 0.011(3) 0.002(2) 0.002(2) -0.002(2)
N1 0.010(2) 0.016(2) 0.020(3) -0.003(2) 0.008(2) 0.004(2)
N2 0.017(3) 0.009(2) 0.023(3) 0.000(2) 0.012(2) -0.002(2)
C8 0.005(2) 0.012(3) 0.010(3) 0.001(2) -0.001(2) 0.000(2)
C9 0.005(3) 0.013(3) 0.013(3) -0.003(2) 0.003(2) -0.001(2)
C10 0.008(3) 0.012(3) 0.011(3) 0.005(2) 0.001(2) -0.004(2)
C11 0.008(3) 0.009(3) 0.016(3) 0.002(2) 0.002(2) 0.003(2)
C12 0.005(2) 0.009(3) 0.014(3) -0.002(2) 0.001(2) 0.003(2)
C13 0.012(3) 0.009(3) 0.013(3) 0.003(2) 0.004(2) -0.002(2)
C14 0.004(2) 0.012(3) 0.012(3) -0.002(2) -0.001(2) 0.000(2)
N3 0.014(3) 0.011(2) 0.020(3) 0.002(2) 0.008(2) -0.004(2)
N4 0.015(3) 0.010(2) 0.017(3) -0.0028(19) 0.008(2) 0.002(2)
C15 0.002(3) 0.013(3) 0.012(3) 0.0006(19) 0.000(2) 0.001(2)
C16 0.008(3) 0.009(3) 0.011(3) 0.001(2) 0.003(2) 0.002(2)
C17 0.005(2) 0.010(3) 0.016(3) 0.000(2) 0.001(2) 0.002(2)
C18 0.006(3) 0.010(3) 0.014(3) 0.0021(19) 0.003(2) 0.002(2)
C19 0.004(2) 0.011(3) 0.014(3) -0.001(2) 0.001(2) -0.006(2)
C20 0.009(3) 0.011(3) 0.012(3) 0.000(2) 0.005(2) -0.003(2)
C21 0.005(3) 0.011(3) 0.011(3) 0.0014(18) 0.001(2) 0.000(2)
N5 0.017(3) 0.012(2) 0.018(3) -0.003(2) 0.009(2) 0.002(2)
N6 0.015(3) 0.011(2) 0.021(3) 0.0056(19) 0.013(2) 0.000(2)
O1 0.018(2) 0.013(2) 0.026(2) 0.0008(17) 0.0106(19) -0.0006(18)
O2 0.023(2) 0.014(2) 0.028(3) 0.0032(18) 0.013(2) 0.0036(19)
O3 0.027(3) 0.012(2) 0.026(2) 0.0021(18) 0.018(2) 0.0005(19)
O4 0.034(3) 0.015(2) 0.022(2) -0.002(2) 0.018(2) -0.0061(19)
O5 0.023(2) 0.011(2) 0.020(2) -0.0025(18) 0.0128(19) -0.0040(18)
O6 0.027(2) 0.011(2) 0.019(2) 0.0030(18) 0.0140(19) 0.0021(17)
Cl1 0.0208(8) 0.0233(8) 0.0202(8) -0.0011(6) -0.0007(6) -0.0058(6)
Cl2 0.0145(7) 0.0169(7) 0.0179(7) 0.0024(5) 0.0000(6) 0.0044(6)
Cl3 0.0226(8) 0.0234(8) 0.0159(7) 0.0000(6) 0.0008(6) 0.0040(6)
Cl4 0.0204(8) 0.0179(7) 0.0178(7) 0.0031(6) -0.0031(6) -0.0070(6)
Cl5 0.0181(7) 0.0209(7) 0.0147(7) 0.0019(6) 0.0005(6) -0.0047(6)
Cl6 0.0313(9) 0.0233(8) 0.0182(8) -0.0106(7) -0.0070(7) 0.0095(6)

loop_
_atom_type_symbol
_atom_type_description
_atom_type_scat_dispersion_real
_atom_type_scat_dispersion_imag
_atom_type_scat_source
C C 0.0033 0.0016 'International Tables Vol C Tables 4.2.6.8 and 6.1.1.4'
H H 0.0000 0.0000 'International Tables Vol C Tables 4.2.6.8 and 6.1.1.4'
N N 0.0061 0.0033 'International Tables Vol C Tables 4.2.6.8 and 6.1.1.4'
O O 0.0106 0.0060 'International Tables Vol C Tables 4.2.6.8 and 6.1.1.4'
Cu Cu 0.3201 1.2651 'International Tables Vol C Tables 4.2.6.8 and 6.1.1.4'
Cl Cl 0.1484 0.1585 'International Tables Vol C Tables 4.2.6.8 and 6.1.1.4'

loop_
_geom_angle_atom_site_label_1
_geom_angle_atom_site_label_2
_geom_angle_atom_site_label_3
_geom_angle_site_symmetry_1
_geom_angle_site_symmetry_3
_geom_angle
_geom_angle_publ_flag
O1 Cu1 Cl1 . . 143.31(15) y
O1 Cu1 Cl5 . 4_655 103.78(15) y
Cl1 Cu1 Cl5 . 4_655 108.94(6) y
O2 Cu2 Cl2 . . 147.00(16) y
O2 Cu2 Cl3 . 2_545 103.86(15) y
Cl2 Cu2 Cl3 . 2_545 106.14(6) y
O3 Cu3 Cl3 . . 120.86(15) y
O3 Cu3 Cl1 . 2 113.26(14) y
Cl3 Cu3 Cl1 . 2 107.42(7) y
O3 Cu3 Cl6 . 2_556 93.82(16) y
Cl3 Cu3 Cl6 . 2_556 99.08(7) y
Cl1 Cu3 Cl6 2 2_556 122.15(7) y
O4 Cu4 Cl4 . . 161.90(15) y
O5 Cu5 Cl5 . . 124.08(14) y
O5 Cu5 Cl2 . 4_556 113.99(14) y
Cl5 Cu5 Cl2 . 4_556 109.72(7) y
O5 Cu5 Cl4 . 2_546 91.90(14) y
Cl5 Cu5 Cl4 . 2_546 99.86(6) y
Cl2 Cu5 Cl4 4_556 2_546 114.90(7) y
O6 Cu6 Cl6 . . 151.94(15) y
N4 Cu7 N4 4_655 2 180.0 y
N2 Cu8 N6 2_545 4_665 177.8(2) y
N5 Cu9 N1 2_546 4_566 176.6(2) y
N3 Cu10 N3 4_556 2_556 180.0(3) y
C2 C1 C6 . . 120.4(6) ?
C2 C1 C7 . . 120.6(5) ?
C6 C1 C7 . . 119.0(5) ?
C3 C2 C1 . . 119.2(5) ?
C3 C2 H2 . . 120.4 ?
C1 C2 H2 . . 120.4 ?
C4 C3 C2 . . 121.2(5) ?
C4 C3 N1 . . 118.9(5) ?
C2 C3 N1 . . 119.7(5) ?
C3 C4 C5 . . 119.0(6) ?
C3 C4 H4 . . 120.5 ?
C5 C4 H4 . . 120.5 ?
C6 C5 C4 . . 121.4(5) ?
C6 C5 N2 . . 119.3(5) ?
C4 C5 N2 . . 119.2(5) ?
C5 C6 C1 . . 118.6(5) ?
C5 C6 H6 . . 120.7 ?
C1 C6 H6 . . 120.7 ?
O2 C7 O1 . . 123.7(6) ?
O2 C7 C1 . . 118.5(5) ?
O1 C7 C1 . . 117.8(5) ?
C3 N1 Cu9 . 4_665 111.9(4) ?
C3 N1 H1A . . 109.2 ?
Cu9 N1 H1A 4_665 . 109.2 ?
C3 N1 H1B . . 109.2 ?
Cu9 N1 H1B 4_665 . 109.2 ?
H1A N1 H1B . . 107.9 ?
C5 N2 Cu8 . 2 114.0(4) ?
C5 N2 H2A . . 108.8 ?
Cu8 N2 H2A 2 . 108.8 ?
C5 N2 H2B . . 108.8 ?
Cu8 N2 H2B 2 . 108.8 ?
H2A N2 H2B . . 107.6 ?
C13 C8 C9 . . 120.2(5) ?
C13 C8 C14 . . 119.8(5) ?
C9 C8 C14 . . 120.0(5) ?
C10 C9 C8 . . 118.8(5) ?
C10 C9 H9 . . 120.6 ?
C8 C9 H9 . . 120.6 ?
C11 C10 C9 . . 120.9(5) ?
C11 C10 N3 . . 119.3(5) ?
C9 C10 N3 . . 119.5(5) ?
C12 C11 C10 . . 119.5(5) ?
C12 C11 H11 . . 120.3 ?
C10 C11 H11 . . 120.3 ?
C11 C12 C13 . . 120.9(5) ?
C11 C12 N4 . . 120.3(5) ?
C13 C12 N4 . . 118.8(5) ?
C12 C13 C8 . . 119.6(5) ?
C12 C13 H13 . . 120.2 ?
C8 C13 H13 . . 120.2 ?
O4 C14 O3 . . 125.4(6) ?
O4 C14 C8 . . 115.5(5) ?
O3 C14 C8 . . 119.0(5) ?
C10 N3 Cu10 . 2_546 110.3(4) ?
C10 N3 H3A . . 109.6 ?
Cu10 N3 H3A 2_546 . 109.6 ?
C10 N3 H3B . . 109.6 ?
Cu10 N3 H3B 2_546 . 109.6 ?
H3A N3 H3B . . 108.1 ?
C12 N4 Cu7 . 2_545 115.0(4) ?
C12 N4 H4A . . 108.5 ?
Cu7 N4 H4A 2_545 . 108.5 ?
C12 N4 H4B . . 108.5 ?
Cu7 N4 H4B 2_545 . 108.5 ?
H4A N4 H4B . . 107.5 ?
C16 C15 C20 . . 119.9(6) ?
C16 C15 C21 . . 120.3(5) ?
C20 C15 C21 . . 119.8(5) ?
C15 C16 C17 . . 119.7(5) ?
C15 C16 H16 . . 120.2 ?
C17 C16 H16 . . 120.2 ?
C18 C17 C16 . . 120.8(5) ?
C18 C17 N5 . . 119.7(5) ?
C16 C17 N5 . . 119.4(5) ?
C17 C18 C19 . . 119.0(6) ?
C17 C18 H18 . . 120.5 ?
C19 C18 H18 . . 120.5 ?
C20 C19 C18 . . 120.9(5) ?
C20 C19 N6 . . 119.7(5) ?
C18 C19 N6 . . 119.3(5) ?
C19 C20 C15 . . 119.7(5) ?
C19 C20 H20 . . 120.2 ?
C15 C20 H20 . . 120.2 ?
O6 C21 O5 . . 124.4(6) ?
O6 C21 C15 . . 117.2(5) ?
O5 C21 C15 . . 118.4(5) ?
C17 N5 Cu9 . 2_556 112.6(4) ?
C17 N5 H5A . . 109.1 ?
Cu9 N5 H5A 2_556 . 109.1 ?
C17 N5 H5B . . 109.1 ?
Cu9 N5 H5B 2_556 . 109.1 ?
H5A N5 H5B . . 107.8 ?
C19 N6 Cu8 . 4_566 115.1(4) ?
C19 N6 H6A . . 108.5 ?
Cu8 N6 H6A 4_566 . 108.5 ?
C19 N6 H6B . . 108.5 ?
Cu8 N6 H6B 4_566 . 108.5 ?
H6A N6 H6B . . 107.5 ?
C7 O1 Cu1 . . 122.0(4) ?
C7 O2 Cu2 . . 124.5(4) ?
C14 O3 Cu3 . . 117.4(4) ?
C14 O4 Cu4 . . 124.0(4) ?
C21 O5 Cu5 . . 119.1(4) ?
C21 O6 Cu6 . . 123.6(4) ?
Cu1 Cl1 Cu3 . 2_545 106.78(7) ?
Cu2 Cl2 Cu5 . 4_655 105.19(7) ?
Cu3 Cl3 Cu2 . 2 115.93(8) ?
Cu4 Cl4 Cu5 . 2_556 124.31(8) ?
Cu5 Cl5 Cu1 . 4_556 113.33(7) ?
Cu6 Cl6 Cu3 . 2_546 118.53(8) ?

loop_
_geom_bond_atom_site_label_1
_geom_bond_atom_site_label_2
_geom_bond_site_symmetry_2
_geom_bond_distance
_geom_bond_publ_flag
Cu1 O1 . 1.943(4) y
Cu1 Cl1 . 2.1921(17) y
Cu1 Cl5 4_655 2.3928(17) y
Cu1 Cu2 . 2.7454(13) ?
Cu1 Cu7 . 3.0169(9) ?
Cu2 O2 . 1.929(5) y
Cu2 Cl2 . 2.1964(16) y
Cu2 Cl3 2_545 2.4246(18) y
Cu2 Cu8 . 3.0174(12) ?
Cu3 O3 . 2.033(5) y
Cu3 Cl3 . 2.2788(18) y
Cu3 Cl1 2 2.439(2) y
Cu3 Cl6 2_556 2.485(2) y
Cu3 Cu4 . 2.7350(14) ?
Cu4 O4 . 1.896(5) y
Cu4 Cl4 . 2.1415(17) y
Cu4 Cl1 2 2.7981(19) y
Cu4 Cu9 . 2.8145(12) ?
Cu5 O5 . 2.024(4) y
Cu5 Cl5 . 2.2672(17) y
Cu5 Cl2 4_556 2.4009(18) y
Cu5 Cl4 2_546 2.5373(18) y
Cu5 Cu6 . 2.7551(15) ?
Cu6 O6 . 1.916(4) y
Cu6 Cl6 . 2.1583(18) y
Cu6 Cl4 2_546 2.7735(19) y
Cu6 Cl2 4_556 2.7828(18) y
Cu6 Cu10 . 2.8455(10) ?
Cu7 N4 4_655 1.929(5) y
Cu7 N4 2 1.929(5) ?
Cu7 Cu1 3_655 3.0168(9) ?
Cu8 N2 2_545 1.938(5) y
Cu8 N6 4_665 1.939(6) y
Cu8 O3 . 2.697(4) y
Cu9 N5 2_546 1.953(5) y
Cu9 N1 4_566 1.957(5) y
Cu9 O5 . 2.661(4) y
Cu10 N3 4_556 1.946(5) y
Cu10 N3 2_556 1.946(5) ?
Cu10 O6 . 2.798(4) y
Cu10 O6 3_557 2.798(4) n
Cu10 Cu6 3_557 2.8455(10) ?
C1 C2 . 1.395(8) ?
C1 C6 . 1.406(8) ?
C1 C7 . 1.484(9) ?
C2 C3 . 1.389(8) ?
C2 H2 . 0.9500 ?
C3 C4 . 1.378(8) ?
C3 N1 . 1.448(7) ?
C4 C5 . 1.394(8) ?
C4 H4 . 0.9500 ?
C5 C6 . 1.384(8) ?
C5 N2 . 1.458(7) ?
C6 H6 . 0.9500 ?
C7 O2 . 1.261(7) y
C7 O1 . 1.270(7) y
N1 Cu9 4_665 1.957(5) ?
N1 H1A . 0.9200 ?
N1 H1B . 0.9200 ?
N2 Cu8 2 1.938(5) ?
N2 H2A . 0.9200 ?
N2 H2B . 0.9200 ?
C8 C13 . 1.395(8) ?
C8 C9 . 1.398(8) ?
C8 C14 . 1.494(8) ?
C9 C10 . 1.395(8) ?
C9 H9 . 0.9500 ?
C10 C11 . 1.390(8) ?
C10 N3 . 1.453(7) ?
C11 C12 . 1.376(8) ?
C11 H11 . 0.9500 ?
C12 C13 . 1.389(8) ?
C12 N4 . 1.452(7) ?
C13 H13 . 0.9500 ?
C14 O4 . 1.257(7) y
C14 O3 . 1.263(7) y
N3 Cu10 2_546 1.946(5) ?
N3 H3A . 0.9200 ?
N3 H3B . 0.9200 ?
N4 Cu7 2_545 1.929(5) ?
N4 H4A . 0.9200 ?
N4 H4B . 0.9200 ?
C15 C16 . 1.387(8) ?
C15 C20 . 1.398(8) ?
C15 C21 . 1.494(9) ?
C16 C17 . 1.391(8) ?
C16 H16 . 0.9500 ?
C17 C18 . 1.385(8) ?
C17 N5 . 1.444(7) ?
C18 C19 . 1.394(8) ?
C18 H18 . 0.9500 ?
C19 C20 . 1.377(8) ?
C19 N6 . 1.453(7) ?
C20 H20 . 0.9500 ?
C21 O6 . 1.258(7) y
C21 O5 . 1.260(7) y
N5 Cu9 2_556 1.953(5) ?
N5 H5A . 0.9200 ?
N5 H5B . 0.9200 ?
N6 Cu8 4_566 1.939(6) ?
N6 H6A . 0.9200 ?
N6 H6B . 0.9200 ?
Cl1 Cu3 2_545 2.439(2) ?
Cl2 Cu5 4_655 2.4010(18) ?
Cl3 Cu2 2 2.4246(18) ?
Cl4 Cu5 2_556 2.5373(18) ?
Cl5 Cu1 4_556 2.3929(17) ?
Cl6 Cu3 2_546 2.485(2) ?

loop_
_geom_hbond_atom_site_label_D
_geom_hbond_atom_site_label_H
_geom_hbond_atom_site_label_A
_geom_hbond_site_symmetry_A
_geom_hbond_distance_DH
_geom_hbond_distance_HA
_geom_hbond_distance_DA
_geom_hbond_angle_DHA
N1 H1A Cl1 1_565 0.92 2.64 3.517(6) 160
N1 H1B Cl1 3_655 0.92 2.74 3.657(6) 176
N2 H2A Cl2 1_565 0.92 2.53 3.422(5) 164
N2 H2B Cl3 . 0.92 2.54 3.440(5) 165
N3 H3A Cl2 . 0.92 2.75 3.661(6) 173
N3 H3B Cl3 1_545 0.92 2.57 3.471(5) 168
N4 H4A Cl5 . 0.92 2.73 3.612(5) 160
N4 H4B Cl4 1_545 0.92 2.49 3.354(5) 156
N5 H5A Cl5 1_565 0.92 2.52 3.423(5) 168
N5 H5B Cl4 . 0.92 2.65 3.557(6) 168
N6 H6A Cl6 1_565 0.92 2.51 3.382(6) 159
N6 H6B Cl6 3_557 0.92 2.73 3.634(6) 167

loop_
_geom_torsion_atom_site_label_1
_geom_torsion_atom_site_label_2
_geom_torsion_atom_site_label_3
_geom_torsion_atom_site_label_4
_geom_torsion_site_symmetry_1
_geom_torsion_site_symmetry_4
_geom_torsion
C6 C1 C2 C3 . . -0.2(8)
C7 C1 C2 C3 . . -179.2(5)
C1 C2 C3 C4 . . -0.1(8)
C1 C2 C3 N1 . . 175.3(5)
C2 C3 C4 C5 . . 0.8(8)
N1 C3 C4 C5 . . -174.7(5)
C3 C4 C5 C6 . . -1.1(8)
C3 C4 C5 N2 . . -178.6(5)
C4 C5 C6 C1 . . 0.7(8)
N2 C5 C6 C1 . . 178.2(5)
C2 C1 C6 C5 . . 0.0(8)
C7 C1 C6 C5 . . 179.0(5)
C2 C1 C7 O2 . . 178.4(5)
C6 C1 C7 O2 . . -0.6(8)
C2 C1 C7 O1 . . -2.2(8)
C6 C1 C7 O1 . . 178.8(5)
C4 C3 N1 Cu9 . 4_665 87.5(6)
C2 C3 N1 Cu9 . 4_665 -88.0(6)
C6 C5 N2 Cu8 . 2 -85.6(6)
C4 C5 N2 Cu8 . 2 92.0(5)
C13 C8 C9 C10 . . 0.3(8)
C14 C8 C9 C10 . . 179.1(5)
C8 C9 C10 C11 . . 1.8(8)
C8 C9 C10 N3 . . -172.2(5)
C9 C10 C11 C12 . . -2.5(9)
N3 C10 C11 C12 . . 171.4(5)
C10 C11 C12 C13 . . 1.1(9)
C10 C11 C12 N4 . . -179.8(5)
C11 C12 C13 C8 . . 1.1(9)
N4 C12 C13 C8 . . -178.1(5)
C9 C8 C13 C12 . . -1.8(8)
C14 C8 C13 C12 . . 179.5(5)
C13 C8 C14 O4 . . 18.2(8)
C9 C8 C14 O4 . . -160.5(5)
C13 C8 C14 O3 . . -163.8(5)
C9 C8 C14 O3 . . 17.5(8)
C11 C10 N3 Cu10 . 2_546 -89.8(6)
C9 C10 N3 Cu10 . 2_546 84.3(6)
C11 C12 N4 Cu7 . 2_545 -93.8(6)
C13 C12 N4 Cu7 . 2_545 85.3(6)
C20 C15 C16 C17 . . 0.5(8)
C21 C15 C16 C17 . . -178.8(5)
C15 C16 C17 C18 . . -3.0(9)
C15 C16 C17 N5 . . 172.9(5)
C16 C17 C18 C19 . . 2.7(8)
N5 C17 C18 C19 . . -173.1(5)
C17 C18 C19 C20 . . 0.0(8)
C17 C18 C19 N6 . . -178.3(5)
C18 C19 C20 C15 . . -2.4(8)
N6 C19 C20 C15 . . 175.9(5)
C16 C15 C20 C19 . . 2.1(8)
C21 C15 C20 C19 . . -178.6(5)
C16 C15 C21 O6 . . 161.7(5)
C20 C15 C21 O6 . . -17.6(7)
C16 C15 C21 O5 . . -18.1(7)
C20 C15 C21 O5 . . 162.6(5)
C18 C17 N5 Cu9 . 2_556 91.0(6)
C16 C17 N5 Cu9 . 2_556 -84.9(6)
C20 C19 N6 Cu8 . 4_566 -88.0(6)
C18 C19 N6 Cu8 . 4_566 90.3(6)
O2 C7 O1 Cu1 . . 12.7(7)
C1 C7 O1 Cu1 . . -166.7(4)
Cl1 Cu1 O1 C7 . . 93.3(5)
Cl5 Cu1 O1 C7 4_655 . -114.0(4)
Cu2 Cu1 O1 C7 . . -22.7(4)
Cu7 Cu1 O1 C7 . . 139.2(5)
O1 C7 O2 Cu2 . . 16.1(8)
C1 C7 O2 Cu2 . . -164.5(4)
Cl2 Cu2 O2 C7 . . 89.9(5)
Cl3 Cu2 O2 C7 2_545 . -115.3(5)
Cu1 Cu2 O2 C7 . . -24.6(5)
Cu8 Cu2 O2 C7 . . 140.2(5)
O4 C14 O3 Cu3 . . -18.7(8)
C8 C14 O3 Cu3 . . 163.5(4)
Cl3 Cu3 O3 C14 . . -158.1(4)
Cl1 Cu3 O3 C14 2 . -28.6(5)
Cl6 Cu3 O3 C14 2_556 . 98.9(4)
Cu4 Cu3 O3 C14 . . 28.9(4)
O3 C14 O4 Cu4 . . -16.1(8)
C8 C14 O4 Cu4 . . 161.7(4)
Cl4 Cu4 O4 C14 . . -166.7(4)
Cu3 Cu4 O4 C14 . . 29.5(5)
Cu9 Cu4 O4 C14 . . -167.2(5)
O6 C21 O5 Cu5 . . 18.9(7)
C15 C21 O5 Cu5 . . -161.4(4)
Cl5 Cu5 O5 C21 . . 164.7(4)
Cl2 Cu5 O5 C21 4_556 . 26.4(5)
Cl4 Cu5 O5 C21 2_546 . -92.0(4)
Cu6 Cu5 O5 C21 . . -29.9(4)
O5 C21 O6 Cu6 . . 17.4(7)
C15 C21 O6 Cu6 . . -162.3(4)
Cl6 Cu6 O6 C21 . . 169.6(3)
Cu5 Cu6 O6 C21 . . -30.6(4)
Cu10 Cu6 O6 C21 . . 168.2(5)
O1 Cu1 Cl1 Cu3 . 2_545 -90.7(2)
Cl5 Cu1 Cl1 Cu3 4_655 2_545 117.39(7)
Cu2 Cu1 Cl1 Cu3 . 2_545 15.68(8)
Cu7 Cu1 Cl1 Cu3 . 2_545 -131.23(6)
O2 Cu2 Cl2 Cu5 . 4_655 -90.0(3)
Cl3 Cu2 Cl2 Cu5 2_545 4_655 115.39(7)
Cu1 Cu2 Cl2 Cu5 . 4_655 15.51(8)
Cu8 Cu2 Cl2 Cu5 . 4_655 -136.75(6)
O3 Cu3 Cl3 Cu2 . 2 118.45(18)
Cl1 Cu3 Cl3 Cu2 2 2 -13.58(10)
Cl6 Cu3 Cl3 Cu2 2_556 2 -141.53(7)
Cu4 Cu3 Cl3 Cu2 . 2 -80.2(2)
O4 Cu4 Cl4 Cu5 . 2_556 95.9(5)
Cu3 Cu4 Cl4 Cu5 . 2_556 -102.07(9)
Cu9 Cu4 Cl4 Cu5 . 2_556 96.38(9)
O5 Cu5 Cl5 Cu1 . 4_556 -120.24(18)
Cl2 Cu5 Cl5 Cu1 4_556 4_556 19.58(10)
Cl4 Cu5 Cl5 Cu1 2_546 4_556 140.66(7)
Cu6 Cu5 Cl5 Cu1 . 4_556 92.79(15)
O6 Cu6 Cl6 Cu3 . 2_546 -107.5(3)
Cu5 Cu6 Cl6 Cu3 . 2_546 97.29(9)
Cu10 Cu6 Cl6 Cu3 . 2_546 -106.27(8)
